data_1559976
loop_
_publ_author_name
'Guieu, Samuel'
'Esteves, C\'atia I C'
'Rocha, Jo\~ao'
'Silva, Artur M. S.'

_publ_section_title
;
 Multicomponent Synthesis of Luminescent Iminoboronates.
;
_journal_issue 24
_journal_name_full 'Molecules (Basel, Switzerland)'
_journal_page_first 6039
_journal_paper_doi 10.3390/molecules25246039
_journal_volume 25
_journal_year 2020
_chemical_formula_moiety 'C20 H14 B N O5, C H4 O'
_chemical_formula_sum 'C21 H18 B N O6'
_chemical_formula_weight 391.17
_chemical_name_systematic
;
10,12-dihydroxy-7-phenyl-5H,7H-7l4,14l4-benzo[d]benzo[5,6][1,3,2]oxazaborinino[2,3-b][1,3,2]oxazaborinin-5-one
;
_space_group_crystal_system monoclinic
_space_group_IT_number 14
_space_group_name_Hall '-P 2ybc'
_space_group_name_H-M_alt 'P 1 21/c 1'
_atom_sites_solution_hydrogens geom
_audit_creation_method SHELXL-2014
_cell_angle_alpha 90
_cell_angle_beta 91.214(2)
_cell_angle_gamma 90
_cell_formula_units_Z 4
_cell_length_a 11.1926(5)
_cell_length_b 10.5497(5)
_cell_length_c 15.8352(8)
_cell_measurement_reflns_used 6758
_cell_measurement_temperature 150(2)
_cell_measurement_theta_max 26.34
_cell_measurement_theta_min 2.57
_cell_volume 1869.38(15)
_computing_cell_refinement 'Bruker SMART'
_computing_data_collection 'Bruker SMART'
_computing_data_reduction 'Bruker SAINT'
_computing_molecular_graphics 'PLATON (Spek, 2009)'
_computing_publication_material 'SHELXL-2014 (Sheldrick, 2014)'
_computing_structure_refinement 'SHELXL-2014 (Sheldrick, 2014)'
_computing_structure_solution 'SHELXL-2014 (Sheldrick, 2014)'
_diffrn_ambient_temperature 150(2)
_diffrn_measured_fraction_theta_full 0.999
_diffrn_measured_fraction_theta_max 0.996
_diffrn_measurement_device_type ccd
_diffrn_measurement_method 'omega and phi scans'
_diffrn_radiation_type MoK\a
_diffrn_radiation_wavelength 0.71073
_diffrn_reflns_av_R_equivalents 0.0309
_diffrn_reflns_av_unetI/netI 0.0255
_diffrn_reflns_Laue_measured_fraction_full 0.999
_diffrn_reflns_Laue_measured_fraction_max 0.996
_diffrn_reflns_limit_h_max 13
_diffrn_reflns_limit_h_min -13
_diffrn_reflns_limit_k_max 13
_diffrn_reflns_limit_k_min -13
_diffrn_reflns_limit_l_max 19
_diffrn_reflns_limit_l_min -19
_diffrn_reflns_number 16120
_diffrn_reflns_point_group_measured_fraction_full 0.999
_diffrn_reflns_point_group_measured_fraction_max 0.996
_diffrn_reflns_theta_full 25.242
_diffrn_reflns_theta_max 26.385
_diffrn_reflns_theta_min 2.320
_diffrn_source 'fine-focus sealed tube'
_exptl_absorpt_coefficient_mu 0.101
_exptl_absorpt_correction_type multi-scan
_exptl_absorpt_process_details '(SADABS; Bruker, 2008)'
_exptl_crystal_colour green
_exptl_crystal_density_diffrn 1.390
_exptl_crystal_description flake
_exptl_crystal_F_000 816
_exptl_crystal_size_max 0.120
_exptl_crystal_size_mid 0.100
_exptl_crystal_size_min 0.020
_exptl_transmission_factor_max 0.7454
_exptl_transmission_factor_min 0.7011
_refine_diff_density_max 0.364
_refine_diff_density_min -0.206
_refine_diff_density_rms 0.049
_refine_ls_extinction_method none
_refine_ls_goodness_of_fit_ref 1.098
_refine_ls_hydrogen_treatment mixed
_refine_ls_matrix_type full
_refine_ls_number_parameters 269
_refine_ls_number_reflns 3806
_refine_ls_number_restraints 0
_refine_ls_restrained_S_all 1.098
_refine_ls_R_factor_all 0.0533
_refine_ls_R_factor_gt 0.0418
_refine_ls_shift/su_max 0.000
_refine_ls_shift/su_mean 0.000
_refine_ls_structure_factor_coef Fsqd
_refine_ls_weighting_details 'w=1/[\s^2^(Fo^2^)+(0.0472P)^2^+1.3680P] where P=(Fo^2^+2Fc^2^)/3'
_refine_ls_weighting_scheme calc
_refine_ls_wR_factor_gt 0.1140
_refine_ls_wR_factor_ref 0.1203
_reflns_Friedel_coverage 0.000
_reflns_number_gt 3170
_reflns_number_total 3806
_reflns_threshold_expression 'I > 2\s(I)'
_cod_data_source_file 1d.cif
_cod_data_source_block shelx
_cod_original_sg_symbol_H-M 'P 21/c'
_cod_database_code 1559976
_shelx_space_group_comment
;
The symmetry employed for this shelxl refinement is uniquely defined
by the following loop, which should always be used as a source of
symmetry information in preference to the above space-group names.
They are only intended as comments.
;
_shelx_estimated_absorpt_t_min 0.988
_shelx_estimated_absorpt_t_max 0.998
_shelxl_version_number 2014-3

loop_
_space_group_symop_operation_xyz
'x, y, z'
'-x, y+1/2, -z+1/2'
'-x, -y, -z'
'x, -y-1/2, z-1/2'

loop_
_atom_site_label
_atom_site_type_symbol
_atom_site_fract_x
_atom_site_fract_y
_atom_site_fract_z
_atom_site_U_iso_or_equiv
_atom_site_adp_type
_atom_site_occupancy
_atom_site_site_symmetry_order
_atom_site_calc_flag
_atom_site_refinement_flags_posn
_atom_site_refinement_flags_adp
_atom_site_refinement_flags_occupancy
_atom_site_disorder_assembly
_atom_site_disorder_group
C17 C 0.72231(18) 0.73387(19) -0.10913(12) 0.0291(4) Uani 1 1 d . . . . .
H17 H 0.6774 0.6950 -0.1536 0.035 Uiso 1 1 calc R U . . .
C19 C 0.90219(19) 0.8307(2) -0.05743(14) 0.0390(5) Uani 1 1 d . . . . .
H19 H 0.9817 0.8585 -0.0664 0.047 Uiso 1 1 calc R U . . .
C20 C 0.85070(17) 0.84850(19) 0.02112(12) 0.0277(4) Uani 1 1 d . . . . .
H20 H 0.8960 0.8883 0.0651 0.033 Uiso 1 1 calc R U . . .
C21 C 1.1058(2) 1.0192(2) 0.40571(14) 0.0433(6) Uani 1 1 d . . . . .
H21A H 1.1714 0.9586 0.4139 0.065 Uiso 1 1 calc R U . . .
H21B H 1.0294 0.9736 0.4046 0.065 Uiso 1 1 calc R U . . .
H21C H 1.1068 1.0804 0.4523 0.065 Uiso 1 1 calc R U . . .
N01 N 0.55806(12) 0.90044(13) 0.12733(8) 0.0164(3) Uani 1 1 d . . . . .
O01 O 0.76231(10) 0.88414(11) 0.18873(8) 0.0199(3) Uani 1 1 d . . . . .
O05 O 0.65425(11) 0.69756(11) 0.16718(7) 0.0203(3) Uani 1 1 d . . . . .
O02 O 0.95704(12) 1.25858(13) 0.28386(9) 0.0283(3) Uani 1 1 d . . . . .
H001 H 1.0128(19) 1.2009(17) 0.3011(14) 0.042 Uiso 1 1 calc R U . . .
C13 C 0.44919(16) 0.70345(16) 0.11894(11) 0.0209(4) Uani 1 1 d . . . . .
O04 O 0.54489(13) 0.52649(12) 0.18282(9) 0.0330(3) Uani 1 1 d . . . . .
C06 C 0.66536(15) 1.08381(15) 0.17067(10) 0.0179(3) Uani 1 1 d . . . . .
C05 C 0.66899(16) 1.21686(16) 0.18421(11) 0.0213(4) Uani 1 1 d . . . . .
C12 C 0.34642(17) 0.63485(18) 0.09720(12) 0.0272(4) Uani 1 1 d . . . . .
H12 H 0.3448 0.5458 0.1059 0.033 Uiso 1 1 calc R U . . .
O06 O 1.11973(13) 1.08442(13) 0.32792(9) 0.0310(3) Uani 1 1 d . . . . .
H003 H 1.197(2) 1.116(2) 0.3253(7) 0.046 Uiso 1 1 calc R U . . .
C04 C 0.76732(16) 1.27372(16) 0.22067(11) 0.0228(4) Uani 1 1 d . . . . .
H04 H 0.7695 1.3630 0.2286 0.027 Uiso 1 1 calc R U . . .
C02 C 0.86518(15) 1.06662(17) 0.23388(11) 0.0212(4) Uani 1 1 d . . . . .
H02 H 0.9323 1.0171 0.2510 0.025 Uiso 1 1 calc R U . . .
C03 C 0.86457(15) 1.19822(17) 0.24606(11) 0.0214(4) Uani 1 1 d . . . . .
C07 C 0.56012(15) 1.02266(15) 0.14351(10) 0.0177(3) Uani 1 1 d . . . . .
H07 H 0.4887 1.0706 0.1366 0.021 Uiso 1 1 calc R U . . .
O03 O 0.56866(12) 1.28004(13) 0.15988(10) 0.0325(3) Uani 1 1 d . . . . .
H002 H 0.5772(9) 1.360(3) 0.1711(15) 0.049 Uiso 1 1 calc R U . . .
C09 C 0.35065(16) 0.89548(17) 0.07095(12) 0.0248(4) Uani 1 1 d . . . . .
H09 H 0.3515 0.9844 0.0617 0.030 Uiso 1 1 calc R U . . .
C14 C 0.55267(16) 0.63585(16) 0.15809(11) 0.0212(4) Uani 1 1 d . . . . .
C01 C 0.76628(15) 1.01074(16) 0.19651(10) 0.0175(3) Uani 1 1 d . . . . .
C08 C 0.45101(15) 0.83507(16) 0.10545(10) 0.0182(3) Uani 1 1 d . . . . .
C15 C 0.73452(15) 0.80923(15) 0.03661(10) 0.0187(3) Uani 1 1 d . . . . .
C021 C 0.24722(18) 0.6952(2) 0.06318(13) 0.0318(4) Uani 1 1 d . . . . .
H11 H 0.1775 0.6479 0.0487 0.038 Uiso 1 1 calc R U . . .
C16 C 0.67154(16) 0.75142(17) -0.03085(11) 0.0227(4) Uani 1 1 d . . . . .
H16 H 0.5919 0.7236 -0.0226 0.027 Uiso 1 1 calc R U . . .
C10 C 0.24959(17) 0.8252(2) 0.05021(12) 0.0308(4) Uani 1 1 d . . . . .
H10 H 0.1811 0.8665 0.0268 0.037 Uiso 1 1 calc R U . . .
B01 B 0.67889(17) 0.82492(17) 0.12901(12) 0.0171(4) Uani 1 1 d . . . . .
C18 C 0.83813(19) 0.7728(2) -0.12235(13) 0.0369(5) Uani 1 1 d . . . . .
H18 H 0.8736 0.7600 -0.1756 0.044 Uiso 1 1 calc R U . . .

loop_
_atom_site_aniso_label
_atom_site_aniso_U_11
_atom_site_aniso_U_22
_atom_site_aniso_U_33
_atom_site_aniso_U_23
_atom_site_aniso_U_13
_atom_site_aniso_U_12
C17 0.0321(10) 0.0351(10) 0.0200(9) -0.0020(8) -0.0010(7) 0.0037(8)
C19 0.0254(10) 0.0588(14) 0.0331(11) 0.0038(10) 0.0081(8) -0.0064(10)
C20 0.0247(9) 0.0325(10) 0.0258(10) 0.0018(8) 0.0000(7) -0.0031(8)
C21 0.0597(15) 0.0341(12) 0.0361(12) 0.0043(9) 0.0048(10) -0.0051(11)
N01 0.0188(7) 0.0137(6) 0.0166(7) 0.0006(5) -0.0011(5) -0.0002(5)
O01 0.0222(6) 0.0155(6) 0.0217(6) -0.0015(5) -0.0055(5) 0.0036(5)
O05 0.0242(6) 0.0140(6) 0.0227(6) 0.0033(5) 0.0017(5) 0.0026(5)
O02 0.0212(6) 0.0273(7) 0.0362(8) -0.0061(6) -0.0036(5) -0.0068(6)
C13 0.0253(9) 0.0181(8) 0.0195(8) -0.0034(7) 0.0047(7) -0.0031(7)
O04 0.0393(8) 0.0130(6) 0.0472(9) 0.0044(6) 0.0110(6) 0.0010(6)
C06 0.0191(8) 0.0156(8) 0.0190(8) 0.0002(6) -0.0010(6) -0.0010(6)
C05 0.0229(9) 0.0166(8) 0.0244(9) 0.0011(7) -0.0010(7) 0.0013(7)
C12 0.0318(10) 0.0207(9) 0.0296(10) -0.0058(7) 0.0067(8) -0.0082(8)
O06 0.0269(7) 0.0310(7) 0.0349(8) 0.0046(6) -0.0040(6) -0.0085(6)
C04 0.0269(9) 0.0146(8) 0.0268(9) -0.0006(7) 0.0011(7) -0.0033(7)
C02 0.0177(8) 0.0237(9) 0.0220(9) -0.0022(7) -0.0016(6) 0.0020(7)
C03 0.0192(8) 0.0256(9) 0.0196(8) -0.0024(7) 0.0022(6) -0.0064(7)
C07 0.0194(8) 0.0153(8) 0.0182(8) 0.0011(6) -0.0008(6) 0.0017(6)
O03 0.0302(7) 0.0127(6) 0.0539(9) -0.0030(6) -0.0148(6) 0.0034(5)
C09 0.0250(9) 0.0221(9) 0.0269(9) 0.0021(7) -0.0042(7) -0.0020(7)
C14 0.0275(9) 0.0141(8) 0.0223(9) -0.0024(6) 0.0078(7) -0.0003(7)
C01 0.0209(8) 0.0158(8) 0.0157(8) -0.0002(6) 0.0016(6) -0.0002(7)
C08 0.0198(8) 0.0186(8) 0.0163(8) -0.0012(6) 0.0014(6) -0.0041(7)
C15 0.0211(8) 0.0153(8) 0.0197(8) 0.0033(6) -0.0005(6) 0.0042(7)
C021 0.0282(10) 0.0352(11) 0.0319(10) -0.0077(8) -0.0009(8) -0.0133(9)
C16 0.0232(9) 0.0240(9) 0.0209(9) -0.0001(7) -0.0004(7) 0.0011(7)
C10 0.0233(9) 0.0381(11) 0.0306(10) 0.0008(8) -0.0068(8) -0.0042(8)
B01 0.0189(9) 0.0128(8) 0.0195(9) 0.0014(7) -0.0013(7) 0.0007(7)
C18 0.0347(11) 0.0539(13) 0.0224(10) 0.0016(9) 0.0099(8) 0.0033(10)

loop_
_atom_type_symbol
_atom_type_description
_atom_type_scat_dispersion_real
_atom_type_scat_dispersion_imag
_atom_type_scat_source
C C 0.0033 0.0016 'International Tables Vol C Tables 4.2.6.8 and 6.1.1.4'
H H 0.0000 0.0000 'International Tables Vol C Tables 4.2.6.8 and 6.1.1.4'
B B 0.0013 0.0007 'International Tables Vol C Tables 4.2.6.8 and 6.1.1.4'
N N 0.0061 0.0033 'International Tables Vol C Tables 4.2.6.8 and 6.1.1.4'
O O 0.0106 0.0060 'International Tables Vol C Tables 4.2.6.8 and 6.1.1.4'

loop_
_geom_angle_atom_site_label_1
_geom_angle_atom_site_label_2
_geom_angle_atom_site_label_3
_geom_angle
_geom_angle_site_symmetry_1
_geom_angle_site_symmetry_3
_geom_angle_publ_flag
C18 C17 C16 119.99(18) . . ?
C18 C17 H17 120.0 . . ?
C16 C17 H17 120.0 . . ?
C18 C19 C20 120.32(19) . . ?
C18 C19 H19 119.8 . . ?
C20 C19 H19 119.8 . . ?
C15 C20 C19 121.50(18) . . ?
C15 C20 H20 119.2 . . ?
C19 C20 H20 119.2 . . ?
O06 C21 H21A 109.5 . . ?
O06 C21 H21B 109.5 . . ?
H21A C21 H21B 109.5 . . ?
O06 C21 H21C 109.5 . . ?
H21A C21 H21C 109.5 . . ?
H21B C21 H21C 109.5 . . ?
C07 N01 C08 122.38(14) . . ?
C07 N01 B01 118.88(14) . . ?
C08 N01 B01 118.70(13) . . ?
C01 O01 B01 120.42(13) . . ?
C14 O05 B01 124.38(13) . . ?
C03 O02 H001 109.5 . . ?
C12 C13 C08 119.30(17) . . ?
C12 C13 C14 119.04(16) . . ?
C08 C13 C14 121.63(15) . . ?
C07 C06 C05 121.47(15) . . ?
C07 C06 C01 119.75(15) . . ?
C05 C06 C01 118.21(15) . . ?
O03 C05 C04 123.92(16) . . ?
O03 C05 C06 114.98(15) . . ?
C04 C05 C06 121.09(16) . . ?
C021 C12 C13 120.60(17) . . ?
C021 C12 H12 119.7 . . ?
C13 C12 H12 119.7 . . ?
C21 O06 H003 109.5 . . ?
C05 C04 C03 118.97(16) . . ?
C05 C04 H04 120.5 . . ?
C03 C04 H04 120.5 . . ?
C01 C02 C03 118.50(16) . . ?
C01 C02 H02 120.8 . . ?
C03 C02 H02 120.8 . . ?
O02 C03 C04 116.39(16) . . ?
O02 C03 C02 121.62(16) . . ?
C04 C03 C02 121.98(16) . . ?
N01 C07 C06 121.47(15) . . ?
N01 C07 H07 119.3 . . ?
C06 C07 H07 119.3 . . ?
C05 O03 H002 109.5 . . ?
C10 C09 C08 119.69(17) . . ?
C10 C09 H09 120.2 . . ?
C08 C09 H09 120.2 . . ?
O04 C14 O05 119.96(17) . . ?
O04 C14 C13 121.81(17) . . ?
O05 C14 C13 118.22(14) . . ?
O01 C01 C02 119.37(15) . . ?
O01 C01 C06 119.28(15) . . ?
C02 C01 C06 121.24(15) . . ?
C09 C08 C13 119.84(16) . . ?
C09 C08 N01 122.89(15) . . ?
C13 C08 N01 117.26(15) . . ?
C20 C15 C16 116.77(16) . . ?
C20 C15 B01 120.67(16) . . ?
C16 C15 B01 122.51(15) . . ?
C12 C021 C10 119.77(18) . . ?
C12 C021 H11 120.1 . . ?
C10 C021 H11 120.1 . . ?
C17 C16 C15 121.90(17) . . ?
C17 C16 H16 119.0 . . ?
C15 C16 H16 119.0 . . ?
C09 C10 C021 120.79(18) . . ?
C09 C10 H10 119.6 . . ?
C021 C10 H10 119.6 . . ?
O01 B01 O05 104.09(13) . . ?
O01 B01 N01 109.50(13) . . ?
O05 B01 N01 107.19(13) . . ?
O01 B01 C15 112.29(14) . . ?
O05 B01 C15 110.58(13) . . ?
N01 B01 C15 112.72(13) . . ?
C17 C18 C19 119.51(18) . . ?
C17 C18 H18 120.2 . . ?
C19 C18 H18 120.2 . . ?

loop_
_geom_bond_atom_site_label_1
_geom_bond_atom_site_label_2
_geom_bond_distance
_geom_bond_site_symmetry_2
_geom_bond_publ_flag
C17 C18 1.380(3) . ?
C17 C16 1.387(3) . ?
C17 H17 0.9500 . ?
C19 C18 1.383(3) . ?
C19 C20 1.395(3) . ?
C19 H19 0.9500 . ?
C20 C15 1.392(2) . ?
C20 H20 0.9500 . ?
C21 O06 1.423(3) . ?
C21 H21A 0.9800 . ?
C21 H21B 0.9800 . ?
C21 H21C 0.9800 . ?
N01 C07 1.315(2) . ?
N01 C08 1.419(2) . ?
N01 B01 1.569(2) . ?
O01 C01 1.342(2) . ?
O01 B01 1.456(2) . ?
O05 C14 1.315(2) . ?
O05 B01 1.501(2) . ?
O02 C03 1.345(2) . ?
O02 H001 0.91(3) . ?
C13 C12 1.396(3) . ?
C13 C08 1.405(2) . ?
C13 C14 1.485(3) . ?
O04 C14 1.222(2) . ?
C06 C07 1.403(2) . ?
C06 C05 1.420(2) . ?
C06 C01 1.421(2) . ?
C05 O03 1.355(2) . ?
C05 C04 1.370(2) . ?
C12 C021 1.380(3) . ?
C12 H12 0.9500 . ?
O06 H003 0.93(3) . ?
C04 C03 1.401(3) . ?
C04 H04 0.9500 . ?
C02 C01 1.377(2) . ?
C02 C03 1.402(2) . ?
C02 H02 0.9500 . ?
C07 H07 0.9500 . ?
O03 H002 0.87(3) . ?
C09 C10 1.386(3) . ?
C09 C08 1.393(2) . ?
C09 H09 0.9500 . ?
C15 C16 1.407(2) . ?
C15 B01 1.611(2) . ?
C021 C10 1.387(3) . ?
C021 H11 0.9500 . ?
C16 H16 0.9500 . ?
C10 H10 0.9500 . ?
C18 H18 0.9500 . ?

loop_
_geom_hbond_atom_site_label_D
_geom_hbond_atom_site_label_H
_geom_hbond_atom_site_label_A
_geom_hbond_distance_DH
_geom_hbond_distance_HA
_geom_hbond_distance_DA
_geom_hbond_angle_DHA
_geom_hbond_site_symmetry_A
O02 H001 O06 0.91 1.76 2.669(2) 176.3 .
O06 H003 O05 0.93 1.88 2.7968(18) 171.3 2_755
C02 H02 O06 0.95 2.51 3.192(2) 129.2 .
O03 H002 O04 0.87 1.80 2.6394(18) 161.3 1_565

loop_
_geom_torsion_atom_site_label_1
_geom_torsion_atom_site_label_2
_geom_torsion_atom_site_label_3
_geom_torsion_atom_site_label_4
_geom_torsion
_geom_torsion_site_symmetry_1
_geom_torsion_site_symmetry_2
_geom_torsion_site_symmetry_3
_geom_torsion_site_symmetry_4
_geom_torsion_publ_flag
C18 C19 C20 C15 -0.1(3) . . . . ?
C07 C06 C05 O03 -7.2(2) . . . . ?
C01 C06 C05 O03 -178.50(15) . . . . ?
C07 C06 C05 C04 171.76(16) . . . . ?
C01 C06 C05 C04 0.4(3) . . . . ?
C08 C13 C12 C021 -0.3(3) . . . . ?
C14 C13 C12 C021 177.93(16) . . . . ?
O03 C05 C04 C03 177.75(16) . . . . ?
C06 C05 C04 C03 -1.1(3) . . . . ?
C05 C04 C03 O02 -177.97(16) . . . . ?
C05 C04 C03 C02 1.2(3) . . . . ?
C01 C02 C03 O02 178.49(15) . . . . ?
C01 C02 C03 C04 -0.6(3) . . . . ?
C08 N01 C07 C06 175.54(15) . . . . ?
B01 N01 C07 C06 -6.7(2) . . . . ?
C05 C06 C07 N01 176.90(16) . . . . ?
C01 C06 C07 N01 -11.9(2) . . . . ?
B01 O05 C14 O04 171.35(16) . . . . ?
B01 O05 C14 C13 -9.8(2) . . . . ?
C12 C13 C14 O04 -10.6(3) . . . . ?
C08 C13 C14 O04 167.57(16) . . . . ?
C12 C13 C14 O05 170.52(15) . . . . ?
C08 C13 C14 O05 -11.3(2) . . . . ?
B01 O01 C01 C02 -161.70(15) . . . . ?
B01 O01 C01 C06 22.1(2) . . . . ?
C03 C02 C01 O01 -176.17(15) . . . . ?
C03 C02 C01 C06 0.0(2) . . . . ?
C07 C06 C01 O01 4.8(2) . . . . ?
C05 C06 C01 O01 176.28(15) . . . . ?
C07 C06 C01 C02 -171.33(16) . . . . ?
C05 C06 C01 C02 0.1(2) . . . . ?
C10 C09 C08 C13 0.0(3) . . . . ?
C10 C09 C08 N01 179.25(16) . . . . ?
C12 C13 C08 C09 0.2(2) . . . . ?
C14 C13 C08 C09 -177.99(15) . . . . ?
C12 C13 C08 N01 -179.06(15) . . . . ?
C14 C13 C08 N01 2.7(2) . . . . ?
C07 N01 C08 C09 23.1(2) . . . . ?
B01 N01 C08 C09 -154.65(16) . . . . ?
C07 N01 C08 C13 -157.69(15) . . . . ?
B01 N01 C08 C13 24.6(2) . . . . ?
C19 C20 C15 C16 -0.3(3) . . . . ?
C19 C20 C15 B01 177.19(18) . . . . ?
C13 C12 C021 C10 0.2(3) . . . . ?
C18 C17 C16 C15 0.4(3) . . . . ?
C20 C15 C16 C17 0.1(3) . . . . ?
B01 C15 C16 C17 -177.32(16) . . . . ?
C08 C09 C10 C021 -0.2(3) . . . . ?
C12 C021 C10 C09 0.1(3) . . . . ?
C01 O01 B01 O05 -151.72(13) . . . . ?
C01 O01 B01 N01 -37.38(19) . . . . ?
C01 O01 B01 C15 88.63(17) . . . . ?
C14 O05 B01 O01 149.12(14) . . . . ?
C14 O05 B01 N01 33.2(2) . . . . ?
C14 O05 B01 C15 -90.08(18) . . . . ?
C07 N01 B01 O01 29.7(2) . . . . ?
C08 N01 B01 O01 -152.52(13) . . . . ?
C07 N01 B01 O05 142.00(14) . . . . ?
C08 N01 B01 O05 -40.19(18) . . . . ?
C07 N01 B01 C15 -96.10(17) . . . . ?
C08 N01 B01 C15 81.71(18) . . . . ?
C20 C15 B01 O01 0.9(2) . . . . ?
C16 C15 B01 O01 178.27(14) . . . . ?
C20 C15 B01 O05 -114.86(18) . . . . ?
C16 C15 B01 O05 62.5(2) . . . . ?
C20 C15 B01 N01 125.17(17) . . . . ?
C16 C15 B01 N01 -57.5(2) . . . . ?
C16 C17 C18 C19 -0.8(3) . . . . ?
C20 C19 C18 C17 0.7(4) . . . . ?
